data_7714182
loop_
_publ_author_name
'McMillion, Noah D.'
'Bruch, Quinton J.'
'Chen, Chun-Hsing'
'Hasanayn, Faraj'
'Miller, Alexander J. M.'

_publ_section_title
;
 Synthesis and bonding analysis of pentagonal bipyramidal rhenium
 carboxamide oxo complexes.
;
_journal_name_full 'Dalton transactions (Cambridge, England : 2003)'
_journal_paper_doi 10.1039/d3dt02617e
_journal_year 2023
_chemical_formula_moiety 'C40 H47 Cl2 N7 Na1 O8 Re1'
_chemical_formula_sum 'C40 H47 Cl2 N7 Na O8 Re'
_chemical_formula_weight 1033.95
_chemical_melting_point ?
_space_group_IT_number 14
_space_group_name_Hall '-P 2ybc'
_space_group_name_H-M_alt 'P 1 21/c 1'
_symmetry_cell_setting monoclinic
_symmetry_space_group_name_H-M 'P 1 21/c 1'
_atom_sites_solution_hydrogens difmap
_atom_sites_solution_primary direct
_audit_creation_date 2022-10-25
_audit_creation_method 'CRYSTALS_ver_*****_build_0e3dcff '
_audit_update_record
;
2022-11-19 deposited with the CCDC.	2023-10-02 downloaded from the CCDC.
;
_cell_angle_alpha 90
_cell_angle_beta 91.793(14)
_cell_angle_gamma 90
_cell_formula_units_Z 4
_cell_length_a 9.821(2)
_cell_length_b 15.764(4)
_cell_length_c 27.909(6)
_cell_measurement_reflns_used 7221
_cell_measurement_temperature 150
_cell_measurement_theta_max 66.10
_cell_measurement_theta_min 3.18
_cell_volume 4318.7(17)
_computing_cell_refinement 'Apex4 (Bruker AXS, 2021)'
_computing_data_collection 'Apex4 (Bruker AXS, 2021)'
_computing_data_reduction 'Apex4 (Bruker AXS, 2021)'
_computing_molecular_graphics 'CAMERON (Watkin et al., 1996)'
_computing_publication_material 'CRYSTALS (Betteridge et al., 2003)'
_computing_structure_refinement 'CRYSTALS (Betteridge et al., 2003)'
_computing_structure_solution 'SHELXT (Sheldrick, 2015)'
_diffrn_ambient_temperature 150
_diffrn_measured_fraction_theta_full 0.989
_diffrn_measured_fraction_theta_max 0.915
_diffrn_measurement_device Area
_diffrn_measurement_device_type 'Bruker Kappa Apex2'
_diffrn_measurement_method '\f & \w scans'
_diffrn_radiation_monochromator graphite
_diffrn_radiation_type 'Cu K\a'
_diffrn_radiation_wavelength 1.54180
_diffrn_reflns_av_R_equivalents 0.066
_diffrn_reflns_av_unetI/netI 0.113
_diffrn_reflns_limit_h_max 11
_diffrn_reflns_limit_h_min -11
_diffrn_reflns_limit_k_max 18
_diffrn_reflns_limit_k_min -18
_diffrn_reflns_limit_l_max 32
_diffrn_reflns_limit_l_min -27
_diffrn_reflns_number 17769
_diffrn_reflns_theta_full 25.801
_diffrn_reflns_theta_max 71.670
_diffrn_reflns_theta_min 3.168
_diffrn_standards_number 0
_exptl_absorpt_coefficient_mu 7.233
_exptl_absorpt_correction_T_max 0.49
_exptl_absorpt_correction_T_min 0.49
_exptl_absorpt_correction_type multi-scan
_exptl_absorpt_process_details 'SADABS (Siemens, 1996)'
_exptl_crystal_colour orange
_exptl_crystal_density_diffrn 1.590
_exptl_crystal_density_meas ?
_exptl_crystal_density_method 'not measured'
_exptl_crystal_description plate
_exptl_crystal_F_000 2080
_exptl_crystal_size_max 0.100
_exptl_crystal_size_mid 0.100
_exptl_crystal_size_min 0.100
_refine_diff_density_max 4.79
_refine_diff_density_min -3.39
_refine_ls_extinction_method None
_refine_ls_goodness_of_fit_ref 0.9960
_refine_ls_hydrogen_treatment mixed
_refine_ls_matrix_type full
_refine_ls_number_parameters 555
_refine_ls_number_reflns 7682
_refine_ls_number_restraints 254
_refine_ls_R_factor_all 0.0886
_refine_ls_R_factor_gt 0.0733
_refine_ls_shift/su_max 0.0399875
_refine_ls_shift/su_mean 0.0020890
_refine_ls_structure_factor_coef Fsqd
_refine_ls_weighting_details
;
 Method= Modified Sheldrick 
 w=1/[\s^2^(F^2^) + ( 0.10P)^2^ +41.47P] 
 ,where P=(max(Fo^2^,0) + 2Fc^2^)/3 
;
_refine_ls_weighting_scheme calc
_refine_ls_wR_factor_all 0.1853
_refine_ls_wR_factor_gt 0.1752
_refine_ls_wR_factor_ref 0.1853
_reflns_limit_h_max 11
_reflns_limit_h_min -11
_reflns_limit_k_max 18
_reflns_limit_k_min 0
_reflns_limit_l_max 32
_reflns_limit_l_min 0
_reflns_number_gt 6068
_reflns_number_total 7716
_reflns_threshold_expression I>2.0\s(I)
_oxford_diffrn_Wilson_B_factor 1.43
_oxford_diffrn_Wilson_scale 288.90
_oxford_refine_ls_scale 0.051128(13)
_oxford_structure_analysis_title '21064_0m_a.res in P2(1)/c'
_cod_data_source_file d3dt02617e2.cif
_cod_data_source_block 21064
_cod_depositor_comments
;
The following automatic conversions were performed:

data item '_chemical_melting_point' value 'not measured' was changed
to '?' -- the value is undefined or not given.

data item '_exptl_crystal_density_meas' value 'not measured' was
changed to '?' -- the value is perceived as not measured.

Automatic conversion script
Id: cif_fix_values 8170 2020-07-09 18:12:32Z antanas 
;
_cod_original_cell_volume 4318.6(17)
_cod_original_sg_symbol_H-M 'P 1 21/c 1 '
_cod_original_formula_sum 'C40 H47 Cl2 N7 Na1 O8 Re1'
_cod_database_code 7714182
_oxford_refine_reflns_threshold_expression I>-3.0\s(I)
_refine_ls_r_factor_ref 0.0886
_reflns_number_all 7682

loop_
_symmetry_equiv_pos_as_xyz
x,y,z
-x,-y,-z
-x,y+1/2,-z+1/2
x,-y+1/2,z+1/2

loop_
_atom_site_label
_atom_site_type_symbol
_atom_site_fract_x
_atom_site_fract_y
_atom_site_fract_z
_atom_site_U_iso_or_equiv
_atom_site_occupancy
_atom_site_adp_type
_atom_site_refinement_flags_posn
_atom_site_refinement_flags_adp
_atom_site_refinement_flags_occupancy
_atom_site_disorder_assembly
_atom_site_disorder_group
_atom_site_attached_hydrogens
Re1 Re 0.64688(3) 0.48376(3) 0.668273(12) 0.0223 1.0000 Uani . . . . . .
Cl1 Cl 0.5516(2) 0.48396(16) 0.74588(7) 0.0337 1.0000 Uani . . . . . .
Cl2 Cl 0.7765(2) 0.44745(16) 0.60115(7) 0.0305 1.0000 Uani . . . . . .
Na1 Na 0.2969(4) 0.1787(3) 0.56528(15) 0.0436 1.0000 Uani D U . . . .
O1 O 0.9931(7) 0.6446(4) 0.7127(2) 0.0357 1.0000 Uani . . . . . .
O2 O 0.5568(6) 0.5657(4) 0.6447(2) 0.0292 1.0000 Uani . . . . . .
O3 O 0.3490(6) 0.2929(5) 0.6190(2) 0.0348 1.0000 Uani . U . . . .
O4 O 0.3711(6) 0.2485(5) 0.4833(3) 0.0524 1.0000 Uani D U . . . .
O5 O 0.5643(11) 0.1949(6) 0.5558(3) 0.0774 1.0000 Uani D U . . . .
O6 O 0.4462(10) 0.0398(7) 0.5655(4) 0.0912 1.0000 Uani D U . . . .
O7 O 0.2551(9) 0.0719(5) 0.6300(3) 0.0626 1.0000 Uani D U . . . .
O8 O 0.0460(10) 0.1814(5) 0.6127(2) 0.0654 1.0000 Uani D . . . . .
N1 N 0.8441(7) 0.4412(5) 0.7094(2) 0.0242 1.0000 Uani . . . . . .
N2 N 0.7819(7) 0.5931(5) 0.6873(2) 0.0274 1.0000 Uani . U . . . .
N3 N 0.6546(7) 0.3401(5) 0.6835(2) 0.0236 1.0000 Uani . . . . . .
N4 N 0.4690(7) 0.4177(5) 0.6351(2) 0.0246 1.0000 Uani . U . . . .
N5 N 0.1753(18) 0.0818(11) 0.5011(5) 0.0916 1.0000 Uani . U . . . .
N6 N 0.1389(9) 0.2936(7) 0.5392(3) 0.0488 1.0000 Uani D . . . . .
N7 N -0.1612(19) 0.2028(12) 0.4234(5) 0.1002 1.0000 Uani . U . . . .
C1 C 0.8661(9) 0.3598(6) 0.7239(3) 0.0278 1.0000 Uani . . . . . .
C2 C 0.9855(10) 0.3346(7) 0.7481(3) 0.0351 1.0000 Uani . . . . . .
C3 C 1.0890(10) 0.3957(7) 0.7556(4) 0.0393 1.0000 Uani . . . . . .
C4 C 1.0659(10) 0.4762(6) 0.7399(4) 0.0349 1.0000 Uani . . . . . .
C5 C 0.9437(10) 0.4989(6) 0.7181(3) 0.0274 1.0000 Uani . U . . . .
C6 C 0.9081(9) 0.5867(6) 0.7043(3) 0.0271 1.0000 Uani . U . . . .
C7 C 0.7327(8) 0.6774(4) 0.6786(3) 0.0294 1.0000 Uani D U . . . .
C8 C 0.7765(9) 0.7248(5) 0.6401(3) 0.0455 1.0000 Uani D U . . . .
C9 C 0.7229(12) 0.8058(5) 0.6322(3) 0.0567 1.0000 Uani D U . . . .
C10 C 0.6303(10) 0.8391(4) 0.6632(3) 0.0538 1.0000 Uani D . . . . .
C11 C 0.5882(9) 0.7927(5) 0.7017(3) 0.0463 1.0000 Uani D U . . . .
C12 C 0.6372(9) 0.7105(5) 0.7093(3) 0.0414 1.0000 Uani D U . . . .
C13 C 0.7539(8) 0.3025(6) 0.7108(3) 0.0256 1.0000 Uani . . . . . .
C14 C 0.7519(9) 0.2174(6) 0.7228(3) 0.0312 1.0000 Uani . . . . . .
C15 C 0.6434(10) 0.1678(6) 0.7069(3) 0.0333 1.0000 Uani . . . . . .
C16 C 0.5403(10) 0.2048(6) 0.6781(3) 0.0327 1.0000 Uani . . . . . .
C17 C 0.5501(9) 0.2905(6) 0.6677(3) 0.0275 1.0000 Uani . U . . . .
C18 C 0.4440(9) 0.3353(6) 0.6382(3) 0.0294 1.0000 Uani . . . . . .
C19 C 0.3703(6) 0.4641(5) 0.6072(2) 0.0294 1.0000 Uani D U . . . .
C20 C 0.4061(6) 0.4999(6) 0.5638(3) 0.0361 1.0000 Uani D U . . . .
C21 C 0.3067(8) 0.5413(7) 0.5355(3) 0.0432 1.0000 Uani D . . . . .
C22 C 0.1745(7) 0.5452(8) 0.5502(4) 0.0644 1.0000 Uani D . . . . .
C23 C 0.1386(6) 0.5093(8) 0.5930(3) 0.0500 1.0000 Uani D U . . . .
C24 C 0.2370(7) 0.4696(7) 0.6224(3) 0.0458 1.0000 Uani D U . . . .
C25 C 0.5122(7) 0.2479(8) 0.4774(2) 0.0609 1.0000 Uani D U . . . .
C26 C 0.5881(9) 0.2607(7) 0.5233(4) 0.0647 1.0000 Uani D U . . . .
C27 C 0.6435(12) 0.1221(6) 0.5515(7) 0.0771 0.82(3) Uani D U P 1 1 .
C28 C 0.5847(12) 0.0495(7) 0.5768(6) 0.0788 0.82(3) Uani D U P 1 1 .
C29 C 0.3790(12) -0.0289(5) 0.5856(4) 0.0664 1.0000 Uani D U . . . .
C30 C 0.3202(13) -0.0066(6) 0.6319(3) 0.0646 1.0000 Uani D . . . . .
C31 C 0.1608(10) 0.0860(6) 0.6657(3) 0.0648 1.0000 Uani D . . . . .
C32 C 0.0922(10) 0.1684(6) 0.6598(2) 0.0542 1.0000 Uani D U . . . .
C33 C -0.0131(15) 0.2599(7) 0.6021(3) 0.0637 1.0000 Uani D . . . . .
C34 C -0.0049(13) 0.2810(8) 0.5508(3) 0.0589 1.0000 Uani D . . . . .
C35 C 0.1605(8) 0.3217(8) 0.4895(4) 0.0557 1.0000 Uani D . . . . .
C36 C 0.3072(9) 0.3276(5) 0.4801(4) 0.0571 1.0000 Uani D . . . . .
C37 C 0.1103(15) 0.0551(12) 0.4690(5) 0.0703 1.0000 Uani . U . . . .
C38 C 0.0408(18) 0.0298(14) 0.4242(6) 0.0888 1.0000 Uani . U . . . .
C39 C -0.2071(15) 0.2464(10) 0.3936(5) 0.0633 1.0000 Uani . U . . . .
C40 C -0.2647(16) 0.2992(12) 0.3570(5) 0.0777 1.0000 Uani . U . . . .
C271 C 0.6438(17) 0.1220(7) 0.552(3) 0.0773 0.18(3) Uani D U P 1 2 .
C281 C 0.561(5) 0.0477(11) 0.537(2) 0.0701 0.18(3) Uani D U P 1 2 .
H1 H 0.165(3) 0.3376(16) 0.5570(9) 0.070(2) 1.0000 Uiso D . . . . .
H21 H 0.9964 0.2780 0.7594 0.0409 1.0000 Uiso R . . . . .
H31 H 1.1728 0.3806 0.7713 0.0477 1.0000 Uiso R . . . . .
H41 H 1.1357 0.5174 0.7440 0.0415 1.0000 Uiso R . . . . .
H81 H 0.8431 0.7027 0.6196 0.0540 1.0000 Uiso R . . . . .
H91 H 0.7496 0.8379 0.6053 0.0678 1.0000 Uiso R . . . . .
H101 H 0.5950 0.8945 0.6578 0.0627 1.0000 Uiso R . . . . .
H111 H 0.5256 0.8166 0.7232 0.0560 1.0000 Uiso R . . . . .
H121 H 0.6059 0.6776 0.7353 0.0497 1.0000 Uiso R . . . . .
H141 H 0.8244 0.1934 0.7416 0.0371 1.0000 Uiso R . . . . .
H151 H 0.6388 0.1095 0.7154 0.0405 1.0000 Uiso R . . . . .
H161 H 0.4654 0.1725 0.6658 0.0378 1.0000 Uiso R . . . . .
H201 H 0.4972 0.4961 0.5536 0.0440 1.0000 Uiso R . . . . .
H211 H 0.3309 0.5672 0.5063 0.0508 1.0000 Uiso R . . . . .
H221 H 0.1073 0.5728 0.5305 0.0740 1.0000 Uiso R . . . . .
H231 H 0.0466 0.5116 0.6025 0.0604 1.0000 Uiso R . . . . .
H241 H 0.2128 0.4462 0.6523 0.0546 1.0000 Uiso R . . . . .
H251 H 0.5353 0.2916 0.4557 0.0707 1.0000 Uiso R . . . . .
H252 H 0.5373 0.1945 0.4646 0.0707 1.0000 Uiso R . . . . .
H261 H 0.5603 0.3130 0.5367 0.0725 1.0000 Uiso R . . . . .
H262 H 0.6827 0.2628 0.5173 0.0725 1.0000 Uiso R . . . . .
H271 H 0.7294 0.1334 0.5667 0.0859 0.82(3) Uiso R . P 1 1 .
H272 H 0.6560 0.1081 0.5188 0.0859 0.82(3) Uiso R . P 1 1 .
H281 H 0.5915 0.0578 0.6105 0.0907 0.82(3) Uiso R . P 1 1 .
H282 H 0.6321 -0.0007 0.5686 0.0907 0.82(3) Uiso R . P 1 1 .
H291 H 0.4426 -0.0737 0.5904 0.0787 1.0000 Uiso R . . . . .
H292 H 0.3071 -0.0472 0.5645 0.0787 1.0000 Uiso R . . . . .
H301 H 0.3922 -0.0036 0.6553 0.0798 1.0000 Uiso R . . . . .
H302 H 0.2575 -0.0493 0.6406 0.0798 1.0000 Uiso R . . . . .
H311 H 0.2084 0.0850 0.6958 0.0771 1.0000 Uiso R . . . . .
H312 H 0.0938 0.0425 0.6648 0.0771 1.0000 Uiso R . . . . .
H321 H 0.0173 0.1707 0.6805 0.0634 1.0000 Uiso R . . . . .
H322 H 0.1552 0.2121 0.6681 0.0634 1.0000 Uiso R . . . . .
H331 H 0.0343 0.3021 0.6203 0.0746 1.0000 Uiso R . . . . .
H332 H -0.1061 0.2592 0.6105 0.0746 1.0000 Uiso R . . . . .
H341 H -0.0535 0.3320 0.5441 0.0706 1.0000 Uiso R . . . . .
H342 H -0.0435 0.2362 0.5321 0.0706 1.0000 Uiso R . . . . .
H351 H 0.1204 0.3762 0.4853 0.0656 1.0000 Uiso R . . . . .
H352 H 0.1185 0.2828 0.4677 0.0656 1.0000 Uiso R . . . . .
H361 H 0.3493 0.3651 0.5027 0.0660 1.0000 Uiso R . . . . .
H362 H 0.3178 0.3492 0.4486 0.0660 1.0000 Uiso R . . . . .
H381 H -0.0284 -0.0103 0.4307 0.0978 1.0000 Uiso R . . . . .
H382 H 0.0014 0.0777 0.4085 0.0978 1.0000 Uiso R . . . . .
H383 H 0.1060 0.0046 0.4041 0.0978 1.0000 Uiso R . . . . .
H401 H -0.3077 0.2657 0.3326 0.0853 1.0000 Uiso R . . . . .
H402 H -0.3298 0.3361 0.3704 0.0853 1.0000 Uiso R . . . . .
H403 H -0.1940 0.3319 0.3436 0.0853 1.0000 Uiso R . . . . .
H2711 H 0.6941 0.1082 0.5801 0.0853 0.18(3) Uiso R . P 1 2 .
H2712 H 0.7050 0.1334 0.5266 0.0853 0.18(3) Uiso R . P 1 2 .
H2811 H 0.6143 -0.0025 0.5392 0.0829 0.18(3) Uiso R . P 1 2 .
H2812 H 0.5276 0.0558 0.5055 0.0829 0.18(3) Uiso R . P 1 2 .

loop_
_atom_site_aniso_label
_atom_site_aniso_U_11
_atom_site_aniso_U_22
_atom_site_aniso_U_33
_atom_site_aniso_U_23
_atom_site_aniso_U_13
_atom_site_aniso_U_12
Re1 0.0245(2) 0.0204(2) 0.0215(2) 0.00017(14) -0.00690(13) 0.00027(14)
Cl1 0.0450(12) 0.0299(12) 0.0262(10) -0.0022(8) -0.0002(8) 0.0003(9)
Cl2 0.0322(10) 0.0342(12) 0.0249(9) -0.0019(8) -0.0032(7) -0.0017(9)
Na1 0.043(2) 0.042(3) 0.045(2) 0.0013(18) -0.0069(16) 0.0001(18)
O1 0.036(3) 0.024(4) 0.046(4) -0.002(3) -0.016(3) -0.005(3)
O2 0.0295(15) 0.0289(14) 0.0287(15) -0.0074(18) -0.0081(17) -0.001(3)
O3 0.032(3) 0.031(4) 0.040(3) -0.000(3) -0.013(3) -0.006(3)
O4 0.048(4) 0.050(5) 0.059(4) -0.005(4) -0.004(3) -0.002(4)
O5 0.085(6) 0.078(6) 0.070(5) 0.009(5) 0.010(4) 0.018(5)
O6 0.085(5) 0.074(6) 0.114(6) -0.002(5) 0.007(5) 0.005(5)
O7 0.091(6) 0.056(6) 0.041(4) 0.008(4) 0.001(4) 0.015(5)
O8 0.086(7) 0.064(7) 0.046(5) -0.013(4) -0.014(4) 0.021(5)
N1 0.025(3) 0.024(4) 0.023(3) -0.002(3) -0.009(2) 0.005(3)
N2 0.033(3) 0.023(3) 0.026(3) -0.003(2) -0.006(2) -0.003(2)
N3 0.025(2) 0.019(3) 0.026(3) -0.001(2) -0.005(2) -0.000(2)
N4 0.025(3) 0.024(4) 0.025(3) 0.001(3) -0.009(2) -0.002(3)
N5 0.129(10) 0.089(10) 0.056(6) -0.011(6) -0.012(7) 0.003(8)
N6 0.048(5) 0.059(7) 0.037(5) -0.013(4) -0.018(4) 0.014(5)
N7 0.126(10) 0.098(10) 0.075(7) -0.002(7) -0.014(7) -0.003(8)
C1 0.035(5) 0.022(5) 0.026(4) -0.003(3) -0.006(3) -0.002(4)
C2 0.047(5) 0.026(5) 0.031(5) 0.001(4) -0.011(4) 0.001(4)
C3 0.040(5) 0.028(6) 0.049(6) -0.001(4) -0.020(4) 0.005(4)
C4 0.040(5) 0.020(5) 0.044(5) -0.005(4) -0.015(4) -0.002(4)
C5 0.040(4) 0.018(5) 0.024(4) -0.003(3) -0.004(3) -0.002(3)
C6 0.033(3) 0.023(4) 0.024(3) -0.001(3) -0.006(3) -0.003(3)
C7 0.036(3) 0.023(3) 0.029(3) -0.002(2) -0.011(2) -0.000(3)
C8 0.065(5) 0.033(5) 0.038(4) 0.003(4) -0.007(4) 0.003(4)
C9 0.088(7) 0.037(6) 0.045(5) 0.011(5) -0.010(5) 0.005(5)
C10 0.061(7) 0.036(7) 0.062(7) -0.010(5) -0.034(6) 0.013(5)
C11 0.045(5) 0.029(5) 0.065(6) -0.010(5) -0.007(4) 0.008(4)
C12 0.047(4) 0.030(4) 0.047(4) -0.005(4) -0.004(4) 0.003(4)
C13 0.027(4) 0.033(5) 0.017(4) 0.005(3) -0.002(3) 0.003(4)
C14 0.038(5) 0.030(5) 0.025(4) 0.006(4) -0.008(3) 0.007(4)
C15 0.042(5) 0.014(5) 0.043(5) -0.000(4) -0.009(4) 0.004(4)
C16 0.038(5) 0.021(5) 0.039(5) 0.005(4) -0.009(4) -0.006(4)
C17 0.034(4) 0.026(5) 0.022(4) -0.001(3) -0.008(3) -0.003(3)
C18 0.037(5) 0.028(5) 0.023(4) 0.001(4) -0.007(3) 0.005(4)
C19 0.033(4) 0.024(4) 0.030(3) -0.001(3) -0.013(3) -0.000(3)
C20 0.032(4) 0.038(6) 0.038(5) 0.006(4) -0.011(3) 0.001(4)
C21 0.054(6) 0.034(7) 0.040(5) 0.009(4) -0.018(4) 0.001(5)
C22 0.053(7) 0.052(9) 0.086(9) 0.013(7) -0.041(7) 0.012(6)
C23 0.029(4) 0.049(6) 0.071(6) 0.010(5) -0.008(4) 0.003(4)
C24 0.029(4) 0.044(5) 0.064(5) 0.011(4) -0.004(4) 0.003(3)
C25 0.052(6) 0.066(8) 0.065(7) -0.009(6) 0.014(5) -0.009(6)
C26 0.053(6) 0.068(8) 0.073(7) 0.008(6) -0.000(5) -0.008(6)
C27 0.078(7) 0.082(8) 0.072(7) 0.006(7) 0.011(6) 0.021(7)
C28 0.073(6) 0.070(7) 0.093(7) -0.002(6) 0.003(6) 0.005(6)
C29 0.085(8) 0.047(7) 0.067(7) 0.009(6) 0.004(6) 0.011(6)
C30 0.102(11) 0.045(5) 0.045(5) -0.011(5) -0.019(5) 0.014(7)
C31 0.089(10) 0.070(10) 0.035(6) 0.001(6) 0.000(6) -0.003(8)
C32 0.073(7) 0.047(7) 0.043(6) 0.002(5) 0.007(5) 0.001(5)
C33 0.069(8) 0.079(11) 0.043(6) -0.001(6) 0.004(5) 0.030(8)
C34 0.055(7) 0.074(10) 0.048(6) 0.000(6) -0.008(5) 0.030(7)
C35 0.052(7) 0.070(10) 0.044(6) -0.002(6) -0.017(5) 0.014(6)
C36 0.069(8) 0.052(8) 0.050(7) -0.006(6) -0.017(6) -0.003(6)
C37 0.065(7) 0.079(9) 0.067(7) -0.016(7) -0.007(6) -0.016(7)
C38 0.072(8) 0.116(12) 0.077(8) -0.002(8) -0.016(7) -0.013(8)
C39 0.060(7) 0.065(8) 0.063(7) -0.014(6) -0.007(5) -0.005(6)
C40 0.066(8) 0.105(12) 0.061(7) -0.002(7) -0.005(6) -0.020(7)
C271 0.081(9) 0.081(9) 0.071(8) 0.007(8) 0.010(8) 0.020(8)
C281 0.062(8) 0.070(9) 0.079(9) -0.007(8) 0.008(8) -0.001(8)

loop_
_atom_type_symbol
_atom_type_scat_dispersion_real
_atom_type_scat_dispersion_imag
_atom_type_scat_Cromer_Mann_a1
_atom_type_scat_Cromer_Mann_b1
_atom_type_scat_Cromer_Mann_a2
_atom_type_scat_Cromer_Mann_b2
_atom_type_scat_Cromer_Mann_a3
_atom_type_scat_Cromer_Mann_b3
_atom_type_scat_Cromer_Mann_a4
_atom_type_scat_Cromer_Mann_b4
_atom_type_scat_Cromer_Mann_c
_atom_type_scat_source
C 0.0181 0.0091 2.3100 20.8439 1.0200 10.2075 1.5886 0.5687 0.8650 51.6512 0.2156 'International Tables Vol C 4.2.6.8 and 6.1.1.4'
H 0.0000 0.0000 0.4930 10.5109 0.3229 26.1257 0.1402 3.1424 0.0408 57.7998 0.0030 'International Tables Vol C 4.2.6.8 and 6.1.1.4'
Cl 0.3639 0.7018 11.4604 0.0104 7.1964 1.1662 6.2556 18.5194 1.6455 47.7784 -9.5574 'International Tables Vol C 4.2.6.8 and 6.1.1.4'
N 0.0311 0.0180 12.2126 0.0057 3.1322 9.8933 2.0125 28.9975 1.1663 0.5826 -11.5290 'International Tables Vol C 4.2.6.8 and 6.1.1.4'
Na 0.1353 0.1239 4.7626 3.2850 3.1736 8.8422 1.2674 0.3136 1.1128 129.4240 0.6760 'International Tables Vol C 4.2.6.8 and 6.1.1.4'
O 0.0492 0.0322 3.0485 13.2771 2.2868 5.7011 1.5463 0.3239 0.8670 32.9089 0.2508 'International Tables Vol C 4.2.6.8 and 6.1.1.4'
Re -5.2083 5.8923 28.7621 1.6719 15.7189 9.0923 14.5564 0.3505 5.4417 52.0861 10.4720 'International Tables Vol C 4.2.6.8 and 6.1.1.4'

loop_
_geom_angle_atom_site_label_1
_geom_angle_site_symmetry_1
_geom_angle_atom_site_label_2
_geom_angle_site_symmetry_2
_geom_angle_atom_site_label_3
_geom_angle_site_symmetry_3
_geom_angle
_geom_angle_publ_flag
Cl1 . Re1 . Cl2 . 162.61(8) yes
Cl1 . Re1 . O2 . 97.9(2) yes
Cl2 . Re1 . O2 . 99.5(2) yes
Cl1 . Re1 . N1 . 84.05(18) yes
Cl2 . Re1 . N1 . 81.98(18) yes
O2 . Re1 . N1 . 146.5(3) yes
Cl1 . Re1 . N2 . 91.7(2) yes
Cl2 . Re1 . N2 . 92.6(2) yes
O2 . Re1 . N2 . 78.6(3) yes
N1 . Re1 . N2 . 67.9(3) yes
Cl1 . Re1 . N3 . 81.10(18) yes
Cl2 . Re1 . N3 . 83.87(19) yes
O2 . Re1 . N3 . 146.9(3) yes
N1 . Re1 . N3 . 66.6(3) yes
N2 . Re1 . N3 . 134.4(3) yes
Cl1 . Re1 . N4 . 93.09(19) yes
Cl2 . Re1 . N4 . 89.5(2) yes
O2 . Re1 . N4 . 78.4(3) yes
N1 . Re1 . N4 . 135.0(3) yes
N2 . Re1 . N4 . 156.9(3) yes
N3 . Re1 . N4 . 68.6(3) yes
O3 . Na1 . O4 . 99.7(3) yes
O3 . Na1 . O5 . 78.3(3) yes
O4 . Na1 . O5 . 65.0(2) yes
O3 . Na1 . O6 . 121.1(3) yes
O4 . Na1 . O6 . 100.2(3) yes
O5 . Na1 . O6 . 61.9(3) yes
O3 . Na1 . O7 . 95.2(3) yes
O4 . Na1 . O7 . 161.9(3) yes
O5 . Na1 . O7 . 108.6(3) yes
O6 . Na1 . O7 . 62.9(2) yes
O3 . Na1 . N5 . 162.8(4) yes
O4 . Na1 . N5 . 77.5(4) yes
O5 . Na1 . N5 . 114.8(5) yes
O6 . Na1 . N5 . 76.0(5) yes
O7 . Na1 . N5 . 91.1(4) yes
O3 . Na1 . N6 . 75.8(3) yes
O4 . Na1 . N6 . 68.4(3) yes
O5 . Na1 . N6 . 120.8(4) yes
O6 . Na1 . N6 . 161.9(4) yes
O7 . Na1 . N6 . 125.9(3) yes
N5 . Na1 . N6 . 87.5(4) yes
Na1 . O3 . C18 . 144.2(7) yes
Na1 . O4 . C25 . 113.4(5) yes
Na1 . O4 . C36 . 106.9(6) yes
C25 . O4 . C36 . 116.3(8) yes
Na1 . O5 . C26 . 108.7(6) yes
Na1 . O5 . C27 . 119.0(7) yes
C26 . O5 . C27 . 116.7(9) yes
Na1 . O5 . C26 . 108.7(6) yes
Na1 . O5 . C271 . 119.1(7) yes
C26 . O5 . C271 . 117(2) yes
Na1 . O6 . C28 . 116.6(8) yes
Na1 . O6 . C29 . 112.0(7) yes
C28 . O6 . C29 . 117.7(10) yes
Na1 . O6 . C29 . 112.0(7) yes
Na1 . O6 . C281 . 112.5(16) yes
C29 . O6 . C281 . 134.1(12) yes
Na1 . O7 . C30 . 122.5(5) yes
Na1 . O7 . C31 . 122.2(4) yes
C30 . O7 . C31 . 115.3(6) yes
C32 . O8 . C33 . 116.9(6) yes
Re1 . N1 . C1 . 122.9(6) yes
Re1 . N1 . C5 . 118.8(6) yes
C1 . N1 . C5 . 118.3(7) yes
Re1 . N2 . C6 . 124.9(7) yes
Re1 . N2 . C7 . 118.8(5) yes
C6 . N2 . C7 . 116.2(8) yes
Re1 . N3 . C13 . 123.6(6) yes
Re1 . N3 . C17 . 119.1(6) yes
C13 . N3 . C17 . 117.1(8) yes
Re1 . N4 . C18 . 125.4(5) yes
Re1 . N4 . C19 . 120.1(6) yes
C18 . N4 . C19 . 114.5(7) yes
Na1 . N5 . C37 . 165.4(15) yes
Na1 . N6 . C34 . 115.6(7) yes
Na1 . N6 . C35 . 112.9(6) yes
C34 . N6 . C35 . 114.5(7) yes
Na1 . N6 . H1 . 103.9(17) no
C34 . N6 . H1 . 104.1(16) no
C35 . N6 . H1 . 104.1(17) no
N1 . C1 . C2 . 122.5(8) yes
N1 . C1 . C13 . 113.3(7) yes
C2 . C1 . C13 . 124.2(9) yes
C1 . C2 . C3 . 117.9(9) yes
C1 . C2 . H21 . 120.8 no
C3 . C2 . H21 . 121.2 no
C2 . C3 . C4 . 118.5(9) yes
C2 . C3 . H31 . 120.4 no
C4 . C3 . H31 . 121.1 no
C3 . C4 . C5 . 121.4(9) yes
C3 . C4 . H41 . 119.2 no
C5 . C4 . H41 . 119.4 no
C4 . C5 . N1 . 121.3(8) yes
C4 . C5 . C6 . 123.8(8) yes
N1 . C5 . C6 . 114.8(8) yes
C5 . C6 . N2 . 112.2(8) yes
C5 . C6 . O1 . 118.9(8) yes
N2 . C6 . O1 . 128.7(9) yes
N2 . C7 . C8 . 121.4(5) yes
N2 . C7 . C12 . 118.2(5) yes
C8 . C7 . C12 . 120.39(7) yes
C7 . C8 . C9 . 119.35(7) yes
C7 . C8 . H81 . 120.4 no
C9 . C8 . H81 . 120.3 no
C8 . C9 . C10 . 120.17(6) yes
C8 . C9 . H91 . 120.0 no
C10 . C9 . H91 . 119.9 no
C9 . C10 . C11 . 120.54(7) yes
C9 . C10 . H101 . 119.7 no
C11 . C10 . H101 . 119.7 no
C10 . C11 . C12 . 120.15(7) yes
C10 . C11 . H111 . 119.9 no
C12 . C11 . H111 . 120.0 no
C11 . C12 . C7 . 119.35(6) yes
C11 . C12 . H121 . 120.3 no
C7 . C12 . H121 . 120.3 no
C1 . C13 . N3 . 113.2(8) yes
C1 . C13 . C14 . 123.6(8) yes
N3 . C13 . C14 . 123.1(8) yes
C13 . C14 . C15 . 119.2(8) yes
C13 . C14 . H141 . 120.3 no
C15 . C14 . H141 . 120.6 no
C14 . C15 . C16 . 118.9(9) yes
C14 . C15 . H151 . 120.7 no
C16 . C15 . H151 . 120.4 no
C15 . C16 . C17 . 118.2(8) yes
C15 . C16 . H161 . 121.4 no
C17 . C16 . H161 . 120.4 no
C16 . C17 . N3 . 123.4(8) yes
C16 . C17 . C18 . 121.8(8) yes
N3 . C17 . C18 . 114.7(8) yes
C17 . C18 . N4 . 112.0(8) yes
C17 . C18 . O3 . 118.9(9) yes
N4 . C18 . O3 . 129.1(8) yes
N4 . C19 . C20 . 119.8(5) yes
N4 . C19 . C24 . 119.7(5) yes
C20 . C19 . C24 . 120.38(7) yes
C19 . C20 . C21 . 119.35(7) yes
C19 . C20 . H201 . 120.2 no
C21 . C20 . H201 . 120.4 no
C20 . C21 . C22 . 120.16(7) yes
C20 . C21 . H211 . 119.8 no
C22 . C21 . H211 . 120.0 no
C21 . C22 . C23 . 120.54(7) yes
C21 . C22 . H221 . 119.6 no
C23 . C22 . H221 . 119.9 no
C22 . C23 . C24 . 120.17(7) yes
C22 . C23 . H231 . 119.7 no
C24 . C23 . H231 . 120.1 no
C23 . C24 . C19 . 119.35(7) yes
C23 . C24 . H241 . 120.2 no
C19 . C24 . H241 . 120.5 no
O4 . C25 . C26 . 111.80(5) yes
O4 . C25 . H251 . 109.1 no
C26 . C25 . H251 . 109.3 no
O4 . C25 . H252 . 108.6 no
C26 . C25 . H252 . 108.5 no
H251 . C25 . H252 . 109.5 no
C25 . C26 . O5 . 111.80(5) yes
C25 . C26 . H261 . 108.5 no
O5 . C26 . H261 . 109.4 no
C25 . C26 . H262 . 108.8 no
O5 . C26 . H262 . 108.9 no
H261 . C26 . H262 . 109.5 no
O5 . C27 . C28 . 111.78(5) yes
O5 . C27 . H271 . 107.2 no
C28 . C27 . H271 . 106.7 no
O5 . C27 . H272 . 111.3 no
C28 . C27 . H272 . 110.2 no
H271 . C27 . H272 . 109.5 no
C27 . C28 . O6 . 111.78(5) yes
C27 . C28 . H281 . 110.6 no
O6 . C28 . H281 . 106.1 no
C27 . C28 . H282 . 109.2 no
O6 . C28 . H282 . 109.6 no
H281 . C28 . H282 . 109.5 no
O6 . C29 . C30 . 111.80(5) yes
O6 . C29 . H291 . 108.4 no
C30 . C29 . H291 . 109.3 no
O6 . C29 . H292 . 109.7 no
C30 . C29 . H292 . 108.2 no
H291 . C29 . H292 . 109.5 no
C29 . C30 . O7 . 111.79(5) yes
C29 . C30 . H301 . 108.2 no
O7 . C30 . H301 . 108.2 no
C29 . C30 . H302 . 109.3 no
O7 . C30 . H302 . 109.8 no
H301 . C30 . H302 . 109.5 no
O7 . C31 . C32 . 111.77(5) yes
O7 . C31 . H311 . 108.1 no
C32 . C31 . H311 . 108.9 no
O7 . C31 . H312 . 109.9 no
C32 . C31 . H312 . 108.7 no
H311 . C31 . H312 . 109.5 no
C31 . C32 . O8 . 111.77(5) yes
C31 . C32 . H321 . 109.1 no
O8 . C32 . H321 . 109.4 no
C31 . C32 . H322 . 108.7 no
O8 . C32 . H322 . 108.4 no
H321 . C32 . H322 . 109.5 no
O8 . C33 . C34 . 111.78(5) yes
O8 . C33 . H331 . 108.4 no
C34 . C33 . H331 . 108.7 no
O8 . C33 . H332 . 109.6 no
C34 . C33 . H332 . 109.0 no
H331 . C33 . H332 . 109.5 no
C33 . C34 . N6 . 109.0(10) yes
C33 . C34 . H341 . 109.7 no
N6 . C34 . H341 . 108.8 no
C33 . C34 . H342 . 109.4 no
N6 . C34 . H342 . 110.4 no
H341 . C34 . H342 . 109.5 no
N6 . C35 . C36 . 110.9(8) yes
N6 . C35 . H351 . 108.5 no
C36 . C35 . H351 . 108.9 no
N6 . C35 . H352 . 109.6 no
C36 . C35 . H352 . 109.4 no
H351 . C35 . H352 . 109.5 no
C35 . C36 . O4 . 111.79(5) yes
C35 . C36 . H361 . 109.1 no
O4 . C36 . H361 . 109.1 no
C35 . C36 . H362 . 108.9 no
O4 . C36 . H362 . 108.5 no
H361 . C36 . H362 . 109.5 no
N5 . C37 . C38 . 171.4(19) yes
C37 . C38 . H381 . 109.6 no
C37 . C38 . H382 . 110.6 no
H381 . C38 . H382 . 109.5 no
C37 . C38 . H383 . 108.2 no
H381 . C38 . H383 . 109.5 no
H382 . C38 . H383 . 109.5 no
N7 . C39 . C40 . 179.3(18) yes
C39 . C40 . H401 . 110.3 no
C39 . C40 . H402 . 109.4 no
H401 . C40 . H402 . 109.5 no
C39 . C40 . H403 . 108.7 no
H401 . C40 . H403 . 109.5 no
H402 . C40 . H403 . 109.5 no
O5 . C271 . C281 . 111.79(5) yes
O5 . C271 . H2711 . 113.3 no
C281 . C271 . H2711 . 108.0 no
O5 . C271 . H2712 . 106.0 no
C281 . C271 . H2712 . 108.2 no
H2711 . C271 . H2712 . 109.5 no
C271 . C281 . O6 . 111.79(5) yes
C271 . C281 . H2811 . 110.4 no
O6 . C281 . H2811 . 110.5 no
C271 . C281 . H2812 . 108.3 no
O6 . C281 . H2812 . 106.2 no
H2811 . C281 . H2812 . 109.5 no

loop_
_geom_bond_atom_site_label_1
_geom_bond_site_symmetry_1
_geom_bond_atom_site_label_2
_geom_bond_site_symmetry_2
_geom_bond_distance
_geom_bond_publ_flag
Re1 . Cl1 . 2.386(2) yes
Re1 . Cl2 . 2.368(2) yes
Re1 . O2 . 1.686(6) yes
Re1 . N1 . 2.320(6) yes
Re1 . N2 . 2.229(7) yes
Re1 . N3 . 2.306(8) yes
Re1 . N4 . 2.213(7) yes
Na1 . O3 . 2.388(8) yes
Na1 . O4 . 2.660(9) yes
Na1 . O5 . 2.660(12) yes
Na1 . O6 . 2.636(13) yes
Na1 . O7 . 2.512(9) yes
Na1 . N5 . 2.614(15) yes
Na1 . N6 . 2.479(10) yes
O1 . C6 . 1.254(11) yes
O3 . C18 . 1.255(11) yes
O4 . C25 . 1.401(5) yes
O4 . C36 . 1.399(5) yes
O5 . C26 . 1.401(5) yes
O5 . C27 . 1.394(5) yes
O5 . C26 . 1.401(5) yes
O5 . C271 . 1.397(5) yes
O6 . C28 . 1.395(5) yes
O6 . C29 . 1.396(5) yes
O6 . C29 . 1.396(5) yes
O6 . C281 . 1.396(5) yes
O7 . C30 . 1.393(5) yes
O7 . C31 . 1.399(5) yes
O8 . C32 . 1.392(5) yes
O8 . C33 . 1.394(5) yes
N1 . C1 . 1.361(12) yes
N1 . C5 . 1.352(12) yes
N2 . C6 . 1.316(11) yes
N2 . C7 . 1.432(9) yes
N3 . C13 . 1.354(10) yes
N3 . C17 . 1.353(11) yes
N4 . C18 . 1.325(12) yes
N4 . C19 . 1.426(8) yes
N5 . C37 . 1.163(19) yes
N6 . C34 . 1.472(16) yes
N6 . C35 . 1.476(15) yes
N6 . H1 . 0.89(2) no
N7 . C39 . 1.16(2) yes
C1 . C2 . 1.393(12) yes
C1 . C13 . 1.464(12) yes
C2 . C3 . 1.411(14) yes
C2 . H21 . 0.950 no
C3 . C4 . 1.359(14) yes
C3 . H31 . 0.950 no
C4 . C5 . 1.376(13) yes
C4 . H41 . 0.950 no
C5 . C6 . 1.476(13) yes
C7 . C8 . 1.387(5) yes
C7 . C12 . 1.392(5) yes
C8 . C9 . 1.396(5) yes
C8 . H81 . 0.950 no
C9 . C10 . 1.377(5) yes
C9 . H91 . 0.950 no
C10 . C11 . 1.375(5) yes
C10 . H101 . 0.950 no
C11 . C12 . 1.395(5) yes
C11 . H111 . 0.950 no
C12 . H121 . 0.950 no
C13 . C14 . 1.383(14) yes
C14 . C15 . 1.383(14) yes
C14 . H141 . 0.950 no
C15 . C16 . 1.401(12) yes
C15 . H151 . 0.950 no
C16 . C17 . 1.386(13) yes
C16 . H161 . 0.950 no
C17 . C18 . 1.485(11) yes
C19 . C20 . 1.390(5) yes
C19 . C24 . 1.391(5) yes
C20 . C21 . 1.398(5) yes
C20 . H201 . 0.950 no
C21 . C22 . 1.375(5) yes
C21 . H211 . 0.950 no
C22 . C23 . 1.379(5) yes
C22 . H221 . 0.950 no
C23 . C24 . 1.395(5) yes
C23 . H231 . 0.950 no
C24 . H241 . 0.950 no
C25 . C26 . 1.475(3) yes
C25 . H251 . 0.950 no
C25 . H252 . 0.950 no
C26 . H261 . 0.950 no
C26 . H262 . 0.950 no
C27 . C28 . 1.472(3) yes
C27 . H271 . 0.950 no
C27 . H272 . 0.950 no
C28 . H281 . 0.950 no
C28 . H282 . 0.950 no
C29 . C30 . 1.473(3) yes
C29 . H291 . 0.950 no
C29 . H292 . 0.950 no
C30 . H301 . 0.950 no
C30 . H302 . 0.950 no
C31 . C32 . 1.470(3) yes
C31 . H311 . 0.950 no
C31 . H312 . 0.950 no
C32 . H321 . 0.950 no
C32 . H322 . 0.950 no
C33 . C34 . 1.476(5) yes
C33 . H331 . 0.950 no
C33 . H332 . 0.950 no
C34 . H341 . 0.950 no
C34 . H342 . 0.950 no
C35 . C36 . 1.476(5) yes
C35 . H351 . 0.950 no
C35 . H352 . 0.950 no
C36 . H361 . 0.950 no
C36 . H362 . 0.950 no
C37 . C38 . 1.46(2) yes
C38 . H381 . 0.950 no
C38 . H382 . 0.950 no
C38 . H383 . 0.950 no
C39 . C40 . 1.42(2) yes
C40 . H401 . 0.950 no
C40 . H402 . 0.950 no
C40 . H403 . 0.950 no
C271 . C281 . 1.473(4) yes
C271 . H2711 . 0.950 no
C271 . H2712 . 0.950 no
C281 . H2811 . 0.950 no
C281 . H2812 . 0.950 no

loop_
_geom_torsion_atom_site_label_1
_geom_torsion_atom_site_label_2
_geom_torsion_atom_site_label_3
_geom_torsion_atom_site_label_4
_geom_torsion
_geom_torsion_site_symmetry_1
_geom_torsion_site_symmetry_2
_geom_torsion_site_symmetry_3
_geom_torsion_site_symmetry_4
_geom_torsion_publ_flag
Cl1 Re1 N1 C1 79.7(6) . . . . no
Cl1 Re1 N1 C5 -102.5(6) . . . . no
Cl2 Re1 N1 C1 -89.9(6) . . . . no
Cl2 Re1 N1 C5 87.9(6) . . . . no
O2 Re1 N1 C1 175.0(6) . . . . no
O2 Re1 N1 C5 -7.2(8) . . . . no
N2 Re1 N1 C1 174.0(6) . . . . no
N2 Re1 N1 C5 -8.2(6) . . . . no
N3 Re1 N1 C1 -3.2(6) . . . . no
N3 Re1 N1 C5 174.7(6) . . . . no
N4 Re1 N1 C1 -8.7(7) . . . . no
N4 Re1 N1 C5 169.1(5) . . . . no
Cl1 Re1 N2 C6 93.3(6) . . . . no
Cl1 Re1 N2 C7 -89.9(5) . . . . no
Cl2 Re1 N2 C6 -69.8(6) . . . . no
Cl2 Re1 N2 C7 107.0(5) . . . . no
O2 Re1 N2 C6 -169.0(7) . . . . no
O2 Re1 N2 C7 7.8(5) . . . . no
N1 Re1 N2 C6 10.4(6) . . . . no
N1 Re1 N2 C7 -172.8(6) . . . . no
N3 Re1 N2 C6 14.1(7) . . . . no
N3 Re1 N2 C7 -169.1(5) . . . . no
N4 Re1 N2 C6 -164.7(6) . . . . no
N4 Re1 N2 C7 12.1(9) . . . . no
Cl1 Re1 N3 C13 -81.0(6) . . . . no
Cl1 Re1 N3 C17 93.8(6) . . . . no
Cl2 Re1 N3 C13 90.2(6) . . . . no
Cl2 Re1 N3 C17 -95.0(6) . . . . no
O2 Re1 N3 C13 -171.8(6) . . . . no
O2 Re1 N3 C17 3.0(8) . . . . no
N1 Re1 N3 C13 6.3(6) . . . . no
N1 Re1 N3 C17 -178.9(6) . . . . no
N2 Re1 N3 C13 2.6(7) . . . . no
N2 Re1 N3 C17 177.4(5) . . . . no
N4 Re1 N3 C13 -177.9(6) . . . . no
N4 Re1 N3 C17 -3.1(5) . . . . no
Cl1 Re1 N4 C18 -78.1(6) . . . . no
Cl1 Re1 N4 C19 102.6(5) . . . . no
Cl2 Re1 N4 C18 84.7(6) . . . . no
Cl2 Re1 N4 C19 -94.6(5) . . . . no
O2 Re1 N4 C18 -175.5(7) . . . . no
O2 Re1 N4 C19 5.2(5) . . . . no
N1 Re1 N4 C18 6.5(8) . . . . no
N1 Re1 N4 C19 -172.7(4) . . . . no
N2 Re1 N4 C18 -179.8(6) . . . . no
N2 Re1 N4 C19 0.9(9) . . . . no
N3 Re1 N4 C18 1.1(6) . . . . no
N3 Re1 N4 C19 -178.2(5) . . . . no
O4 Na1 O3 C18 -68.6(11) . . . . no
O5 Na1 O3 C18 -6.8(10) . . . . no
O6 Na1 O3 C18 39.8(11) . . . . no
O7 Na1 O3 C18 101.2(10) . . . . no
N6 Na1 O3 C18 -133.1(11) . . . . no
O3 Na1 O4 C25 78.4(7) . . . . no
O3 Na1 O4 C36 -50.9(6) . . . . no
O5 Na1 O4 C25 6.3(7) . . . . no
O5 Na1 O4 C36 -123.1(6) . . . . no
O6 Na1 O4 C25 -45.9(7) . . . . no
O6 Na1 O4 C36 -175.3(6) . . . . no
N5 Na1 O4 C25 -118.9(8) . . . . no
N5 Na1 O4 C36 111.7(7) . . . . no
N6 Na1 O4 C25 148.7(8) . . . . no
N6 Na1 O4 C36 19.4(6) . . . . no
O3 Na1 O5 C26 -82.4(7) . . . . no
O3 Na1 O5 C27 140.8(11) . . . . no
O4 Na1 O5 C26 24.3(6) . . . . no
O4 Na1 O5 C27 -112.5(11) . . . . no
O6 Na1 O5 C26 142.5(8) . . . . no
O6 Na1 O5 C27 5.7(10) . . . . no
O7 Na1 O5 C26 -173.9(7) . . . . no
O7 Na1 O5 C27 49.3(11) . . . . no
N5 Na1 O5 C26 85.8(8) . . . . no
N5 Na1 O5 C27 -51.0(12) . . . . no
N6 Na1 O5 C26 -17.0(8) . . . . no
N6 Na1 O5 C27 -153.8(10) . . . . no
O3 Na1 O6 C28 -32.7(11) . . . . no
O3 Na1 O6 C29 107.1(8) . . . . no
O4 Na1 O6 C28 75.4(10) . . . . no
O4 Na1 O6 C29 -144.8(8) . . . . no
O5 Na1 O6 C28 21.1(9) . . . . no
O5 Na1 O6 C29 160.9(9) . . . . no
O7 Na1 O6 C28 -111.7(10) . . . . no
O7 Na1 O6 C29 28.1(7) . . . . no
N5 Na1 O6 C28 149.6(11) . . . . no
N5 Na1 O6 C29 -70.6(8) . . . . no
O3 Na1 O7 C30 -127.2(8) . . . . no
O3 Na1 O7 C31 55.2(7) . . . . no
O5 Na1 O7 C30 -47.8(8) . . . . no
O5 Na1 O7 C31 134.6(7) . . . . no
O6 Na1 O7 C30 -4.8(8) . . . . no
O6 Na1 O7 C31 177.6(8) . . . . no
N5 Na1 O7 C30 68.9(9) . . . . no
N5 Na1 O7 C31 -108.7(8) . . . . no
N6 Na1 O7 C30 156.7(7) . . . . no
N6 Na1 O7 C31 -20.9(9) . . . . no
O3 Na1 N6 C34 -107.2(7) . . . . no
O3 Na1 N6 C35 118.4(7) . . . . no
O4 Na1 N6 C34 146.0(7) . . . . no
O4 Na1 N6 C35 11.6(7) . . . . no
O5 Na1 N6 C34 -174.0(6) . . . . no
O5 Na1 N6 C35 51.6(8) . . . . no
O7 Na1 N6 C34 -21.2(8) . . . . no
O7 Na1 N6 C35 -155.6(6) . . . . no
N5 Na1 N6 C34 68.5(7) . . . . no
N5 Na1 N6 C35 -65.9(8) . . . . no
Na1 O3 C18 N4 119.3(11) . . . . no
Na1 O3 C18 C17 -58.2(13) . . . . no
Na1 O4 C25 C26 -35.6(11) . . . . no
C36 O4 C25 C26 88.8(11) . . . . no
Na1 O4 C36 C35 -49.1(9) . . . . no
C25 O4 C36 C35 -176.8(8) . . . . no
Na1 O5 C26 C25 -53.9(9) . . . . no
C27 O5 C26 C25 84.1(12) . . . . no
Na1 O5 C27 C28 -29.7(17) . . . . no
C26 O5 C27 C28 -163.2(12) . . . . no
Na1 O6 C28 C27 -45.0(15) . . . . no
C29 O6 C28 C27 177.5(11) . . . . no
Na1 O6 C29 C30 -48.7(11) . . . . no
C28 O6 C29 C30 90.7(13) . . . . no
Na1 O7 C30 C29 -17.6(12) . . . . no
C31 O7 C30 C29 160.2(9) . . . . no
Na1 O7 C31 C32 0.4(11) . . . . no
C30 O7 C31 C32 -177.3(8) . . . . no
C33 O8 C32 C31 -176.0(10) . . . . no
C32 O8 C33 C34 155.9(10) . . . . no
Re1 N1 C1 C2 179.3(6) . . . . no
Re1 N1 C1 C13 0.3(9) . . . . no
C5 N1 C1 C2 1.4(12) . . . . no
C5 N1 C1 C13 -177.6(7) . . . . no
Re1 N1 C5 C4 -176.3(7) . . . . no
Re1 N1 C5 C6 6.1(9) . . . . no
C1 N1 C5 C4 1.7(12) . . . . no
C1 N1 C5 C6 -175.9(7) . . . . no
Re1 N2 C6 O1 174.6(6) . . . . no
Re1 N2 C6 C5 -10.7(10) . . . . no
C7 N2 C6 O1 -2.3(12) . . . . no
C7 N2 C6 C5 172.4(7) . . . . no
Re1 N2 C7 C8 -103.7(8) . . . . no
Re1 N2 C7 C12 75.0(8) . . . . no
C6 N2 C7 C8 73.3(10) . . . . no
C6 N2 C7 C12 -107.9(9) . . . . no
Re1 N3 C13 C1 -8.4(9) . . . . no
Re1 N3 C13 C14 174.8(6) . . . . no
C17 N3 C13 C1 176.7(7) . . . . no
C17 N3 C13 C14 -0.1(12) . . . . no
Re1 N3 C17 C16 -175.0(7) . . . . no
Re1 N3 C17 C18 4.5(9) . . . . no
C13 N3 C17 C16 0.2(12) . . . . no
C13 N3 C17 C18 179.7(7) . . . . no
Re1 N4 C18 O3 -176.9(7) . . . . no
Re1 N4 C18 C17 0.8(10) . . . . no
C19 N4 C18 O3 2.4(12) . . . . no
C19 N4 C18 C17 -180.0(6) . . . . no
Re1 N4 C19 C20 67.0(8) . . . . no
Re1 N4 C19 C24 -116.3(7) . . . . no
C18 N4 C19 C20 -112.4(9) . . . . no
C18 N4 C19 C24 64.4(10) . . . . no
Na1 N6 C34 C33 50.9(11) . . . . no
C35 N6 C34 C33 -175.5(10) . . . . no
Na1 N6 C35 C36 -41.5(11) . . . . no
C34 N6 C35 C36 -176.5(9) . . . . no
N1 C1 C2 C3 -3.0(13) . . . . no
C13 C1 C2 C3 175.9(9) . . . . no
N1 C1 C13 N3 4.9(10) . . . . no
N1 C1 C13 C14 -178.3(8) . . . . no
C2 C1 C13 N3 -174.1(8) . . . . no
C2 C1 C13 C14 2.8(14) . . . . no
C1 C2 C3 C4 1.5(14) . . . . no
C2 C3 C4 C5 1.4(16) . . . . no
C3 C4 C5 N1 -3.1(15) . . . . no
C3 C4 C5 C6 174.3(9) . . . . no
N1 C5 C6 O1 177.5(7) . . . . no
N1 C5 C6 N2 2.3(10) . . . . no
C4 C5 C6 O1 0.0(14) . . . . no
C4 C5 C6 N2 -175.3(9) . . . . no
N2 C7 C8 C9 178.2(8) . . . . no
C12 C7 C8 C9 -0.6(13) . . . . no
N2 C7 C12 C11 179.7(7) . . . . no
C8 C7 C12 C11 -1.5(12) . . . . no
C7 C8 C9 C10 1.8(14) . . . . no
C8 C9 C10 C11 -1.0(14) . . . . no
C9 C10 C11 C12 -1.2(14) . . . . no
C10 C11 C12 C7 2.4(13) . . . . no
N3 C13 C14 C15 -0.8(13) . . . . no
C1 C13 C14 C15 -177.3(8) . . . . no
C13 C14 C15 C16 1.6(13) . . . . no
C14 C15 C16 C17 -1.5(13) . . . . no
C15 C16 C17 N3 0.7(13) . . . . no
C15 C16 C17 C18 -178.8(8) . . . . no
N3 C17 C18 O3 174.5(7) . . . . no
N3 C17 C18 N4 -3.4(10) . . . . no
C16 C17 C18 O3 -6.0(13) . . . . no
C16 C17 C18 N4 176.1(8) . . . . no
N4 C19 C20 C21 176.6(8) . . . . no
C24 C19 C20 C21 -0.2(13) . . . . no
N4 C19 C24 C23 -174.9(9) . . . . no
C20 C19 C24 C23 1.8(14) . . . . no
C19 C20 C21 C22 -1.1(15) . . . . no
C20 C21 C22 C23 0.6(17) . . . . no
C21 C22 C23 C24 1.1(18) . . . . no
C22 C23 C24 C19 -2.3(16) . . . . no
O4 C25 C26 O5 62.8(12) . . . . no
O5 C27 C28 O6 48.6(18) . . . . no
O6 C29 C30 O7 44.1(13) . . . . no
O7 C31 C32 O8 47.4(11) . . . . no
O8 C33 C34 N6 -66.5(13) . . . . no
N6 C35 C36 O4 63.9(12) . . . . no
